data_7158251
loop_
_publ_author_name
'Li, Wenzhong'
'Wang, Yu'
'Qi, Huijing'
'Shi, Ran'
'Li, Jiazhu'
'Chen, Si'
'Xu, Xin-Ming'
'Wang, Wei-Li'

_publ_section_title
;
 Diverse privileged <i>N</i>-polycyclic skeletons accessed from a
 metal-free cascade cyclization reaction.
;
_journal_issue 37
_journal_name_full 'Organic &amp; biomolecular chemistry'
_journal_page_first 8086
_journal_page_last 8095
_journal_paper_doi 10.1039/d1ob01206a
_journal_volume 19
_journal_year 2021
_chemical_formula_moiety 'C19 H18 Br N O3'
_chemical_formula_sum 'C19 H18 Br N O3'
_chemical_formula_weight 388.25
_space_group_crystal_system tetragonal
_space_group_IT_number 78
_space_group_name_Hall 'P 4cw'
_space_group_name_H-M_alt 'P 43'
_atom_sites_solution_hydrogens geom
_atom_sites_solution_primary dual
_audit_creation_date 2020-09-29
_audit_creation_method
;
Olex2 1.2
(compiled 2018.05.29 svn.r3508 for OlexSys, GUI svn.r5506)
;
_audit_update_record
;
2020-11-30 deposited with the CCDC.	2021-08-17 downloaded from the CCDC.
;
_cell_angle_alpha 90
_cell_angle_beta 90
_cell_angle_gamma 90
_cell_formula_units_Z 4
_cell_length_a 10.72690(10)
_cell_length_b 10.72690(10)
_cell_length_c 14.5422(3)
_cell_measurement_reflns_used 24486
_cell_measurement_temperature 170.00(10)
_cell_measurement_theta_max 30.0460
_cell_measurement_theta_min 1.8560
_cell_volume 1673.32(4)
_computing_cell_refinement 'CrysAlisPro 1.171.39.45i (Rigaku OD, 2018)'
_computing_data_collection 'CrysAlisPro 1.171.39.45i (Rigaku OD, 2018)'
_computing_data_reduction 'CrysAlisPro 1.171.39.45i (Rigaku OD, 2018)'
_computing_molecular_graphics 'Olex2 (Dolomanov et al., 2009)'
_computing_publication_material 'Olex2 (Dolomanov et al., 2009)'
_computing_structure_refinement 'ShelXL (Sheldrick, 2015)'
_computing_structure_solution 'ShelXT (Sheldrick, 2015)'
_diffrn_ambient_environment N~2~
_diffrn_ambient_temperature 170.00(10)
_diffrn_detector 'CCD plate'
_diffrn_measured_fraction_theta_full 1.000
_diffrn_measured_fraction_theta_max 0.934
_diffrn_measurement_details
;
List of Runs (angles in degrees, time in seconds):

  # Type    Start    End  Width  t~exp~   \w     \q     \k     \f   Frames
#--------------------------------------------------------------------------
  1  \w    -84.00  94.00   0.50    0.80    --    5.00  45.00 120.00  356
  2  \w   -104.00  74.00   0.50    0.80    --  -14.80  45.00 120.00  356
  3  \w   -104.00  74.00   0.50    0.80    --  -14.80  45.00  -6.10  356
  4  \w   -104.00  74.00   0.50    0.80    --  -14.80  45.00 173.74  356
  5  \w   -104.00  74.00   0.50    0.80    --  -14.80  45.00  60.00  356
  6  \w    -84.00 -23.00   0.50    0.80    --    5.00  45.00  90.00  122
;
_diffrn_measurement_device 'four-circle diffractometer'
_diffrn_measurement_device_type 'XtaLAB AFC10 (RCD3): fixed-chi single'
_diffrn_measurement_method '\w scans'
_diffrn_orient_matrix_type 'CrysAlisPro convention (1999,Acta A55,543-557)'
_diffrn_orient_matrix_UB_11 0.0207199000
_diffrn_orient_matrix_UB_12 -0.0352564000
_diffrn_orient_matrix_UB_13 0.0383438000
_diffrn_orient_matrix_UB_21 0.0422691000
_diffrn_orient_matrix_UB_22 -0.0326731000
_diffrn_orient_matrix_UB_23 -0.0287578000
_diffrn_orient_matrix_UB_31 0.0464994000
_diffrn_orient_matrix_UB_32 0.0453147000
_diffrn_orient_matrix_UB_33 0.0091155000
_diffrn_radiation_monochromator mirror
_diffrn_radiation_probe x-ray
_diffrn_radiation_type MoK\a
_diffrn_radiation_wavelength 0.71073
_diffrn_reflns_av_R_equivalents 0.0405
_diffrn_reflns_av_unetI/netI 0.0245
_diffrn_reflns_Laue_measured_fraction_full 1.000
_diffrn_reflns_Laue_measured_fraction_max 0.934
_diffrn_reflns_limit_h_max 15
_diffrn_reflns_limit_h_min -13
_diffrn_reflns_limit_k_max 13
_diffrn_reflns_limit_k_min -14
_diffrn_reflns_limit_l_max 19
_diffrn_reflns_limit_l_min -20
_diffrn_reflns_number 40438
_diffrn_reflns_point_group_measured_fraction_full 1.000
_diffrn_reflns_point_group_measured_fraction_max 0.900
_diffrn_reflns_theta_full 25.242
_diffrn_reflns_theta_max 30.761
_diffrn_reflns_theta_min 1.898
_diffrn_source 'Rotating-anode X-ray tube'
_diffrn_source_type 'Rigaku (Mo) X-ray Source'
_exptl_absorpt_coefficient_mu 2.473
_exptl_absorpt_correction_T_max 1.00000
_exptl_absorpt_correction_T_min 0.47037
_exptl_absorpt_correction_type multi-scan
_exptl_absorpt_process_details
;
CrysAlisPro 1.171.39.45i (Rigaku Oxford Diffraction, 2018)
Empirical absorption correction using spherical harmonics,
 implemented in SCALE3 ABSPACK scaling algorithm.
;
_exptl_crystal_colour colourless
_exptl_crystal_colour_primary colourless
_exptl_crystal_density_diffrn 1.541
_exptl_crystal_description block
_exptl_crystal_F_000 792
_exptl_crystal_size_max 0.51
_exptl_crystal_size_mid 0.45
_exptl_crystal_size_min 0.35
_refine_diff_density_max 0.213
_refine_diff_density_min -0.390
_refine_diff_density_rms 0.052
_refine_ls_abs_structure_details
;
 Flack x determined using 1822 quotients [(I+)-(I-)]/[(I+)+(I-)]
 (Parsons, Flack and Wagner, Acta Cryst. B69 (2013) 249-259).
;
_refine_ls_abs_structure_Flack -0.005(2)
_refine_ls_extinction_method none
_refine_ls_goodness_of_fit_ref 1.060
_refine_ls_hydrogen_treatment constr
_refine_ls_matrix_type full
_refine_ls_number_parameters 220
_refine_ls_number_reflns 4706
_refine_ls_number_restraints 1
_refine_ls_restrained_S_all 1.060
_refine_ls_R_factor_all 0.0330
_refine_ls_R_factor_gt 0.0279
_refine_ls_shift/su_max 0.001
_refine_ls_shift/su_mean 0.000
_refine_ls_structure_factor_coef Fsqd
_refine_ls_weighting_details 'w=1/[\s^2^(Fo^2^)+(0.0293P)^2^+0.3079P] where P=(Fo^2^+2Fc^2^)/3'
_refine_ls_weighting_scheme calc
_refine_ls_wR_factor_gt 0.0560
_refine_ls_wR_factor_ref 0.0574
_reflns_Friedel_coverage 0.860
_reflns_Friedel_fraction_full 1.000
_reflns_Friedel_fraction_max 0.863
_reflns_number_gt 4343
_reflns_number_total 4706
_reflns_threshold_expression 'I > 2\s(I)'
_cod_data_source_file d1ob01206a2.cif
_cod_data_source_block mx8755
_cod_depositor_comments 'Adding full bibliography for 7158250--7158251.cif.'
_cod_original_cell_volume 1673.32(5)
_cod_database_code 7158251
_shelx_shelxl_version_number 2018/3
_chemical_oxdiff_formula CHONBr
_shelx_space_group_comment
;
The symmetry employed for this shelxl refinement is uniquely defined
by the following loop, which should always be used as a source of
symmetry information in preference to the above space-group names.
They are only intended as comments.
;
_shelx_estimated_absorpt_t_max 0.478
_shelx_estimated_absorpt_t_min 0.365
_reflns_odcompleteness_completeness 99.95
_reflns_odcompleteness_iscentric 1
_reflns_odcompleteness_theta 27.42
_olex2_refinement_description
;
1. Fixed Uiso
 At 1.2 times of:
  All C(H) groups, All C(H,H) groups
 At 1.5 times of:
  All C(H,H,H) groups
2.a Secondary CH2 refined with riding coordinates:
 C13(H13A,H13B), C12(H12A,H12B)
2.b Aromatic/amide H refined with riding coordinates:
 C14(H14), C6(H6), C17(H17), C2(H2), C3(H3)
2.c Idealised Me refined as rotating group:
 C9(H9A,H9B,H9C), C18(H18A,H18B,H18C), C19(H19A,H19B,H19C)
;
_olex2_submission_special_instructions 'No special instructions were received'
_oxdiff_exptl_absorpt_empirical_details
;
Empirical correction (ABSPACK) includes:
- Absorption correction using spherical harmonics
- Frame scaling
;
_oxdiff_exptl_absorpt_empirical_full_max 1.969
_oxdiff_exptl_absorpt_empirical_full_min 0.565

loop_
_space_group_symop_operation_xyz
'x, y, z'
'-x, -y, z+1/2'
'-y, x, z+3/4'
'y, -x, z+1/4'

loop_
_atom_site_label
_atom_site_type_symbol
_atom_site_fract_x
_atom_site_fract_y
_atom_site_fract_z
_atom_site_U_iso_or_equiv
_atom_site_adp_type
_atom_site_occupancy
_atom_site_site_symmetry_order
_atom_site_calc_flag
_atom_site_refinement_flags_posn
_atom_site_refinement_flags_adp
_atom_site_refinement_flags_occupancy
_atom_site_disorder_assembly
_atom_site_disorder_group
Br1 Br 0.85924(2) -0.08891(3) 0.16716(2) 0.03513(8) Uani 1 1 d . . . . .
O3 O 0.64306(18) 0.25356(18) 0.79979(12) 0.0306(4) Uani 1 1 d . . . . .
O1 O 0.44078(17) 0.23020(18) 0.27045(13) 0.0305(4) Uani 1 1 d . . . . .
O2 O 0.73703(17) 0.04303(18) 0.74787(13) 0.0313(4) Uani 1 1 d . . . . .
N1 N 0.41189(18) 0.12702(18) 0.40803(18) 0.0259(4) Uani 1 1 d . . . . .
C4 C 0.5755(2) -0.0107(2) 0.40204(15) 0.0205(4) Uani 1 1 d . . . . .
C14 C 0.6059(2) 0.0364(2) 0.61133(16) 0.0215(4) Uani 1 1 d . . . . .
H14 H 0.637391 -0.042963 0.593951 0.026 Uiso 1 1 calc R . . . .
C5 C 0.5718(2) 0.0584(2) 0.32125(15) 0.0206(4) Uani 1 1 d . . . . .
C6 C 0.6532(2) 0.0376(2) 0.24885(15) 0.0211(4) Uani 1 1 d . . . . .
H6 H 0.649938 0.086000 0.194214 0.025 Uiso 1 1 calc R . . . .
C8 C 0.4692(2) 0.1500(2) 0.32679(16) 0.0238(5) Uani 1 1 d . . . . .
C1 C 0.7391(2) -0.0568(2) 0.25989(16) 0.0230(4) Uani 1 1 d . . . . .
C11 C 0.4699(2) 0.2110(2) 0.58137(17) 0.0250(5) Uani 1 1 d . . . . .
C10 C 0.5186(2) 0.0967(2) 0.55452(15) 0.0215(4) Uani 1 1 d . . . . .
C17 C 0.5089(2) 0.2635(2) 0.66507(19) 0.0258(4) Uani 1 1 d . . . . .
H17 H 0.474262 0.340716 0.684362 0.031 Uiso 1 1 calc R . . . .
C16 C 0.5964(2) 0.2056(2) 0.71983(15) 0.0244(5) Uani 1 1 d . . . . .
C2 C 0.7419(2) -0.1309(2) 0.33871(18) 0.0276(5) Uani 1 1 d . . . . .
H2 H 0.800642 -0.196827 0.343303 0.033 Uiso 1 1 calc R . . . .
C7 C 0.4731(2) 0.0329(2) 0.46626(16) 0.0223(4) Uani 1 1 d . . . . .
C3 C 0.6596(2) -0.1090(2) 0.41026(18) 0.0274(5) Uani 1 1 d . . . . .
H3 H 0.660580 -0.159888 0.463742 0.033 Uiso 1 1 calc R . . . .
C15 C 0.6465(2) 0.0908(2) 0.69202(16) 0.0235(5) Uani 1 1 d . . . . .
C9 C 0.3836(3) -0.0739(3) 0.48842(18) 0.0308(6) Uani 1 1 d . . . . .
H9A H 0.314665 -0.042393 0.526059 0.046 Uiso 1 1 calc GR . . . .
H9B H 0.428240 -0.138998 0.522326 0.046 Uiso 1 1 calc GR . . . .
H9C H 0.350529 -0.108682 0.431087 0.046 Uiso 1 1 calc GR . . . .
C13 C 0.3190(2) 0.2088(3) 0.44821(18) 0.0316(6) Uani 1 1 d . . . . .
H13A H 0.249724 0.158798 0.473856 0.038 Uiso 1 1 calc R . . . .
H13B H 0.284654 0.264767 0.400365 0.038 Uiso 1 1 calc R . . . .
C18 C 0.8052(3) -0.0623(3) 0.7147(2) 0.0345(6) Uani 1 1 d . . . . .
H18A H 0.843367 -0.041851 0.655387 0.052 Uiso 1 1 calc GR . . . .
H18B H 0.748473 -0.133169 0.707093 0.052 Uiso 1 1 calc GR . . . .
H18C H 0.870555 -0.084154 0.758995 0.052 Uiso 1 1 calc GR . . . .
C12 C 0.3790(3) 0.2854(3) 0.5238(2) 0.0354(6) Uani 1 1 d . . . . .
H12A H 0.423365 0.356915 0.495837 0.042 Uiso 1 1 calc R . . . .
H12B H 0.312869 0.319205 0.564282 0.042 Uiso 1 1 calc R . . . .
C19 C 0.5896(3) 0.3672(3) 0.8325(2) 0.0412(7) Uani 1 1 d . . . . .
H19A H 0.604306 0.433577 0.787498 0.062 Uiso 1 1 calc GR . . . .
H19B H 0.628051 0.389891 0.891253 0.062 Uiso 1 1 calc GR . . . .
H19C H 0.499660 0.355958 0.841106 0.062 Uiso 1 1 calc GR . . . .

loop_
_atom_site_aniso_label
_atom_site_aniso_U_11
_atom_site_aniso_U_22
_atom_site_aniso_U_33
_atom_site_aniso_U_23
_atom_site_aniso_U_13
_atom_site_aniso_U_12
Br1 0.02937(13) 0.04748(17) 0.02854(12) 0.00005(12) 0.00720(11) 0.00721(11)
O3 0.0340(10) 0.0373(10) 0.0205(8) -0.0047(7) -0.0017(7) -0.0013(8)
O1 0.0298(9) 0.0327(10) 0.0290(9) 0.0078(8) -0.0057(7) 0.0063(7)
O2 0.0315(10) 0.0382(10) 0.0242(8) 0.0035(8) -0.0057(7) 0.0050(8)
N1 0.0222(9) 0.0335(10) 0.0220(10) 0.0009(9) -0.0024(8) 0.0070(8)
C4 0.0226(10) 0.0218(10) 0.0172(11) -0.0009(8) -0.0009(8) -0.0018(8)
C14 0.0208(11) 0.0223(11) 0.0213(11) 0.0031(9) 0.0043(8) 0.0002(8)
C5 0.0214(11) 0.0206(11) 0.0196(11) 0.0007(8) -0.0053(8) -0.0015(8)
C6 0.0227(11) 0.0222(11) 0.0185(10) 0.0018(8) -0.0035(9) -0.0054(8)
C8 0.0199(11) 0.0272(12) 0.0242(12) 0.0001(9) -0.0040(9) -0.0008(9)
C1 0.0211(11) 0.0275(12) 0.0203(10) -0.0024(9) 0.0003(9) -0.0015(9)
C11 0.0212(11) 0.0291(12) 0.0247(12) -0.0004(10) -0.0011(9) 0.0037(9)
C10 0.0205(11) 0.0249(12) 0.0191(11) -0.0001(8) 0.0013(8) -0.0022(9)
C17 0.0249(11) 0.0265(11) 0.0261(11) -0.0018(11) 0.0032(11) 0.0010(8)
C16 0.0235(12) 0.0324(12) 0.0173(11) -0.0009(9) 0.0031(9) -0.0049(9)
C2 0.0304(13) 0.0269(12) 0.0256(12) 0.0011(10) -0.0017(10) 0.0083(9)
C7 0.0233(11) 0.0243(12) 0.0194(11) 0.0001(9) -0.0025(9) 0.0028(9)
C3 0.0365(13) 0.0249(11) 0.0207(11) 0.0051(10) -0.0019(11) 0.0055(9)
C15 0.0211(11) 0.0282(12) 0.0213(12) 0.0059(9) 0.0028(8) -0.0023(9)
C9 0.0317(13) 0.0353(14) 0.0254(12) -0.0027(10) 0.0028(10) -0.0093(11)
C13 0.0257(13) 0.0396(15) 0.0293(12) -0.0037(11) -0.0039(10) 0.0115(10)
C18 0.0272(13) 0.0397(15) 0.0366(14) 0.0058(12) -0.0039(11) 0.0081(11)
C12 0.0365(15) 0.0336(14) 0.0360(14) -0.0034(11) -0.0082(12) 0.0112(11)
C19 0.0491(18) 0.0448(17) 0.0299(14) -0.0136(12) -0.0030(12) 0.0024(13)

loop_
_atom_type_symbol
_atom_type_description
_atom_type_scat_dispersion_real
_atom_type_scat_dispersion_imag
_atom_type_scat_source
C C 0.0033 0.0016 'International Tables Vol C Tables 4.2.6.8 and 6.1.1.4'
H H 0.0000 0.0000 'International Tables Vol C Tables 4.2.6.8 and 6.1.1.4'
Br Br -0.2901 2.4595 'International Tables Vol C Tables 4.2.6.8 and 6.1.1.4'
N N 0.0061 0.0033 'International Tables Vol C Tables 4.2.6.8 and 6.1.1.4'
O O 0.0106 0.0060 'International Tables Vol C Tables 4.2.6.8 and 6.1.1.4'

loop_
_geom_angle_atom_site_label_1
_geom_angle_atom_site_label_2
_geom_angle_atom_site_label_3
_geom_angle
_geom_angle_site_symmetry_1
_geom_angle_site_symmetry_3
_geom_angle_publ_flag
C16 O3 C19 117.2(2) . . ?
C15 O2 C18 117.4(2) . . ?
C8 N1 C7 115.08(19) . . ?
C8 N1 C13 123.6(2) . . ?
C13 N1 C7 119.3(2) . . ?
C5 C4 C7 109.63(19) . . ?
C5 C4 C3 119.6(2) . . ?
C3 C4 C7 130.6(2) . . ?
C15 C14 C10 121.0(2) . . ?
C4 C5 C8 109.2(2) . . ?
C6 C5 C4 122.6(2) . . ?
C6 C5 C8 128.2(2) . . ?
C1 C6 C5 116.8(2) . . ?
O1 C8 N1 126.7(2) . . ?
O1 C8 C5 128.0(2) . . ?
N1 C8 C5 105.36(19) . . ?
C6 C1 Br1 120.30(18) . . ?
C6 C1 C2 121.9(2) . . ?
C2 C1 Br1 117.79(18) . . ?
C10 C11 C17 119.0(2) . . ?
C10 C11 C12 123.6(2) . . ?
C17 C11 C12 117.4(2) . . ?
C14 C10 C7 119.9(2) . . ?
C11 C10 C14 119.4(2) . . ?
C11 C10 C7 120.6(2) . . ?
C16 C17 C11 121.5(2) . . ?
O3 C16 C17 124.9(2) . . ?
O3 C16 C15 115.8(2) . . ?
C17 C16 C15 119.3(2) . . ?
C3 C2 C1 120.5(2) . . ?
N1 C7 C4 100.40(18) . . ?
N1 C7 C10 108.50(19) . . ?
N1 C7 C9 110.8(2) . . ?
C4 C7 C10 115.01(19) . . ?
C4 C7 C9 110.7(2) . . ?
C9 C7 C10 110.93(19) . . ?
C2 C3 C4 118.5(2) . . ?
O2 C15 C14 124.8(2) . . ?
O2 C15 C16 115.5(2) . . ?
C14 C15 C16 119.7(2) . . ?
N1 C13 C12 109.2(2) . . ?
C11 C12 C13 112.9(2) . . ?

loop_
_geom_bond_atom_site_label_1
_geom_bond_atom_site_label_2
_geom_bond_distance
_geom_bond_site_symmetry_2
_geom_bond_publ_flag
Br1 C1 1.897(2) . ?
O3 C16 1.367(3) . ?
O3 C19 1.428(3) . ?
O1 C8 1.227(3) . ?
O2 C15 1.366(3) . ?
O2 C18 1.430(3) . ?
N1 C8 1.354(3) . ?
N1 C7 1.472(3) . ?
N1 C13 1.450(3) . ?
C4 C5 1.390(3) . ?
C4 C7 1.516(3) . ?
C4 C3 1.394(3) . ?
C14 C10 1.406(3) . ?
C14 C15 1.381(3) . ?
C5 C6 1.386(3) . ?
C5 C8 1.478(3) . ?
C6 C1 1.378(3) . ?
C1 C2 1.395(3) . ?
C11 C10 1.389(3) . ?
C11 C17 1.405(4) . ?
C11 C12 1.513(4) . ?
C10 C7 1.534(3) . ?
C17 C16 1.378(3) . ?
C16 C15 1.403(3) . ?
C2 C3 1.384(4) . ?
C7 C9 1.529(3) . ?
C13 C12 1.516(4) . ?
